data_7226492
loop_
_publ_author_name
'Salunke-Gawali, Sunita'
'Agarwal, Gunjan'
'Lande, Deepali N.'
'Chakravarty, Debamitra'
'Gejji, Shridhar P.'
'Patil, Amit Shrinivas'
'Gosavi, Prajkta'

_publ_section_title
;
 Bromine substituted aminonaphthoquinones: Synthesis, Characterization,
 DFT and metal ion binding studies&#x2020;
;
_journal_name_full 'RSC Adv.'
_journal_paper_doi 10.1039/C6RA20970J
_journal_year 2016
_chemical_formula_moiety 'C17 H13 Br N2 O2'
_chemical_formula_sum 'C17 H13 Br N2 O2'
_chemical_formula_weight 357.20
_chemical_name_systematic
; 
 ? 
;
_space_group_IT_number 15
_symmetry_cell_setting monoclinic
_symmetry_space_group_name_Hall '-C 2yc'
_symmetry_space_group_name_H-M 'C 1 2/c 1'
_atom_sites_solution_hydrogens geom
_atom_sites_solution_primary direct
_atom_sites_solution_secondary difmap
_audit_creation_method SHELXL-97
_audit_update_record
;
2016-01-12 deposited with the CCDC.
2016-09-01 downloaded from the CCDC.
;
_cell_angle_alpha 90.00
_cell_angle_beta 108.0900(8)
_cell_angle_gamma 90.00
_cell_formula_units_Z 8
_cell_length_a 25.2419(4)
_cell_length_b 4.46860(10)
_cell_length_c 27.7323(4)
_cell_measurement_reflns_used 5913
_cell_measurement_temperature 296(2)
_cell_measurement_theta_max 24.23
_cell_measurement_theta_min 3.03
_cell_volume 2973.47(9)
_computing_cell_refinement 'Bruker SAINT'
_computing_data_collection 'Bruker APEX2'
_computing_data_reduction 'Bruker SAINT'
_computing_molecular_graphics 'Bruker SHELXTL'
_computing_publication_material 'Bruker SHELXTL'
_computing_structure_refinement 'SHELXL-2014 (Sheldrick 2014)'
_computing_structure_solution 'SHELXS-97 (Sheldrick 2008)'
_diffrn_ambient_temperature 296(2)
_diffrn_measured_fraction_theta_full 0.998
_diffrn_measured_fraction_theta_max 0.998
_diffrn_measurement_device_type 'Bruker PHOTON 100 CMOS'
_diffrn_measurement_method '\f and \w scans'
_diffrn_radiation_monochromator graphite
_diffrn_radiation_source 'fine-focus sealed tube'
_diffrn_radiation_type MoK\a
_diffrn_radiation_wavelength 0.71073
_diffrn_reflns_av_R_equivalents 0.0804
_diffrn_reflns_av_sigmaI/netI 0.0524
_diffrn_reflns_limit_h_max 30
_diffrn_reflns_limit_h_min -30
_diffrn_reflns_limit_k_max 5
_diffrn_reflns_limit_k_min -5
_diffrn_reflns_limit_l_max 32
_diffrn_reflns_limit_l_min -32
_diffrn_reflns_number 15850
_diffrn_reflns_theta_full 25.00
_diffrn_reflns_theta_max 25.00
_diffrn_reflns_theta_min 3.03
_exptl_absorpt_coefficient_mu 2.773
_exptl_absorpt_correction_T_max 0.847
_exptl_absorpt_correction_T_min 0.555
_exptl_absorpt_correction_type multi-scan
_exptl_absorpt_process_details 'Bruker SADABS'
_exptl_crystal_colour red
_exptl_crystal_density_diffrn 1.596
_exptl_crystal_density_method 'not measured'
_exptl_crystal_description NEEDLE
_exptl_crystal_F_000 1440
_exptl_crystal_size_max 0.43
_exptl_crystal_size_mid 0.18
_exptl_crystal_size_min 0.06
_refine_diff_density_max 0.695
_refine_diff_density_min -0.711
_refine_diff_density_rms 0.068
_refine_ls_extinction_coef 0.00091(18)
_refine_ls_extinction_expression Fc^*^=kFc[1+0.001xFc^2^\l^3^/sin(2\q)]^-1/4^
_refine_ls_extinction_method SHELXL
_refine_ls_goodness_of_fit_ref 1.651
_refine_ls_hydrogen_treatment riding
_refine_ls_matrix_type full
_refine_ls_number_parameters 200
_refine_ls_number_reflns 2623
_refine_ls_number_restraints 0
_refine_ls_restrained_S_all 1.651
_refine_ls_R_factor_all 0.0768
_refine_ls_R_factor_gt 0.0524
_refine_ls_shift/su_max 0.000
_refine_ls_shift/su_mean 0.000
_refine_ls_structure_factor_coef Fsqd
_refine_ls_weighting_details 'calc w=1/[\s^2^(Fo^2^)+(0.0000P)^2^+0.0000P] where P=(Fo^2^+2Fc^2^)/3'
_refine_ls_weighting_scheme calc
_refine_ls_wR_factor_gt 0.0846
_refine_ls_wR_factor_ref 0.0886
_reflns_number_gt 2001
_reflns_number_total 2623
_reflns_threshold_expression >2sigma(I)
_cod_data_source_file c6ra20970j2.cif
_cod_data_source_block mo_dbrnq2epa_0m
_cod_depositor_comments
;
The following automatic conversions were performed:

'_symmetry_cell_setting' value 'Monoclinic' changed to 'monoclinic'
according to
/usr/data/users/saulius/crontab/automatic-downloads/rss-feeds/RSC/lib/dictionaries/cif_core.dic
dictionary named 'cif_core.dic' version 2.4.2 from 2011-04-26.

'_exptl_absorpt_correction_type' value 'MULTI-SCAN' changed to
'multi-scan' according to
/usr/data/users/saulius/crontab/automatic-downloads/rss-feeds/RSC/lib/dictionaries/cif_core.dic
dictionary named 'cif_core.dic' version 2.4.2 from 2011-04-26.

Automatic conversion script
Id: cif_fix_values 4268 2015-11-12 08:31:59Z antanas 
;
_cod_original_sg_symbol_H-M C2/c
_cod_database_code 7226492

loop_
_symmetry_equiv_pos_as_xyz
'x, y, z'
'-x, y, -z+1/2'
'x+1/2, y+1/2, z'
'-x+1/2, y+1/2, -z+1/2'
'-x, -y, -z'
'x, -y, z-1/2'
'-x+1/2, -y+1/2, -z'
'x+1/2, -y+1/2, z-1/2'

loop_
_atom_site_label
_atom_site_type_symbol
_atom_site_fract_x
_atom_site_fract_y
_atom_site_fract_z
_atom_site_U_iso_or_equiv
_atom_site_adp_type
_atom_site_occupancy
_atom_site_symmetry_multiplicity
_atom_site_calc_flag
_atom_site_refinement_flags
Br1 Br 0.213712(16) 0.04037(10) 0.054206(16) 0.0688(2) Uani 1 1 d .
O2 O 0.03096(11) 0.5767(6) 0.05839(9) 0.0664(8) Uani 1 1 d .
O1 O 0.24301(11) 0.3118(6) 0.15560(9) 0.0685(8) Uani 1 1 d .
N2 N 0.05070(13) -0.1324(6) -0.13759(12) 0.0513(8) Uani 1 1 d .
C13 C 0.10149(16) -0.0369(7) -0.10983(13) 0.0415(9) Uani 1 1 d .
C11 C 0.08638(15) 0.0088(7) -0.02522(13) 0.0449(9) Uani 1 1 d .
H11A H 0.0525 -0.1046 -0.0402 0.054 Uiso 1 1 calc R
H11B H 0.1156 -0.1318 -0.0086 0.054 Uiso 1 1 calc R
C16 C 0.0938(2) -0.4240(9) -0.18696(15) 0.0632(12) Uani 1 1 d .
H16 H 0.0899 -0.5562 -0.2137 0.076 Uiso 1 1 calc R
C17 C 0.04793(18) -0.3222(9) -0.17530(15) 0.0600(11) Uani 1 1 d .
H17 H 0.0130 -0.3895 -0.1948 0.072 Uiso 1 1 calc R
C12 C 0.10235(15) 0.1692(7) -0.06719(13) 0.0497(10) Uani 1 1 d .
H12A H 0.0766 0.3328 -0.0801 0.060 Uiso 1 1 calc R
H12B H 0.1394 0.2535 -0.0533 0.060 Uiso 1 1 calc R
N1 N 0.07775(11) 0.2116(6) 0.01226(10) 0.0487(8) Uani 1 1 d .
H1 H 0.0446 0.2849 0.0041 0.058 Uiso 1 1 calc R
C3 C 0.11099(14) 0.3084(7) 0.05718(12) 0.0349(8) Uani 1 1 d .
C4 C 0.07938(14) 0.5125(7) 0.08188(12) 0.0393(8) Uani 1 1 d .
C10 C 0.10623(13) 0.6331(7) 0.13296(11) 0.0333(8) Uani 1 1 d .
C5 C 0.07682(15) 0.8163(7) 0.15589(13) 0.0420(9) Uani 1 1 d .
H5 H 0.0400 0.8662 0.1389 0.050 Uiso 1 1 calc R
C6 C 0.10247(16) 0.9242(8) 0.20401(13) 0.0494(9) Uani 1 1 d .
H6 H 0.0829 1.0474 0.2196 0.059 Uiso 1 1 calc R
C7 C 0.15721(16) 0.8496(8) 0.22921(14) 0.0512(10) Uani 1 1 d .
H7 H 0.1742 0.9202 0.2619 0.061 Uiso 1 1 calc R
C14 C 0.14912(16) -0.1313(8) -0.11941(14) 0.0518(10) Uani 1 1 d .
H14 H 0.1838 -0.0631 -0.0995 0.062 Uiso 1 1 calc R
C15 C 0.1449(2) -0.3277(9) -0.15863(17) 0.0639(12) Uani 1 1 d .
H15 H 0.1767 -0.3935 -0.1656 0.077 Uiso 1 1 calc R
C8 C 0.18672(15) 0.6722(8) 0.20633(13) 0.0485(9) Uani 1 1 d .
H8 H 0.2238 0.6263 0.2234 0.058 Uiso 1 1 calc R
C9 C 0.16168(13) 0.5608(7) 0.15797(12) 0.0345(8) Uani 1 1 d .
C1 C 0.19406(15) 0.3699(7) 0.13328(13) 0.0433(9) Uani 1 1 d .
C2 C 0.16591(14) 0.2583(7) 0.08225(13) 0.0391(8) Uani 1 1 d .

loop_
_atom_site_aniso_label
_atom_site_aniso_U_11
_atom_site_aniso_U_22
_atom_site_aniso_U_33
_atom_site_aniso_U_23
_atom_site_aniso_U_13
_atom_site_aniso_U_12
Br1 0.0440(3) 0.0913(4) 0.0675(3) -0.0164(2) 0.0121(2) 0.0218(2)
O2 0.0360(16) 0.109(2) 0.0410(15) -0.0169(14) -0.0068(13) 0.0246(14)
O1 0.0312(16) 0.106(2) 0.0567(17) -0.0102(15) -0.0037(14) 0.0214(14)
N2 0.048(2) 0.055(2) 0.049(2) -0.0044(17) 0.0128(17) 0.0116(15)
C13 0.047(2) 0.039(2) 0.039(2) 0.0068(17) 0.0135(19) 0.0092(17)
C11 0.043(2) 0.047(2) 0.041(2) -0.0071(18) 0.0067(18) -0.0010(16)
C16 0.088(4) 0.064(3) 0.038(2) -0.002(2) 0.020(3) 0.021(3)
C17 0.061(3) 0.068(3) 0.044(2) -0.003(2) 0.004(2) 0.011(2)
C12 0.054(3) 0.045(2) 0.046(2) 0.0014(19) 0.010(2) 0.0008(18)
N1 0.0332(18) 0.070(2) 0.0363(17) -0.0117(16) 0.0009(15) 0.0102(14)
C3 0.030(2) 0.042(2) 0.0311(19) 0.0045(16) 0.0073(17) 0.0030(16)
C4 0.031(2) 0.050(2) 0.0329(19) 0.0047(17) 0.0046(17) 0.0048(16)
C10 0.030(2) 0.040(2) 0.0290(19) 0.0051(16) 0.0072(16) -0.0033(15)
C5 0.033(2) 0.056(2) 0.035(2) 0.0031(18) 0.0067(17) 0.0068(17)
C6 0.046(3) 0.064(2) 0.040(2) -0.008(2) 0.015(2) 0.0008(19)
C7 0.044(3) 0.069(3) 0.035(2) -0.0081(19) 0.004(2) -0.011(2)
C14 0.044(2) 0.058(2) 0.054(3) 0.008(2) 0.016(2) 0.0088(19)
C15 0.069(3) 0.071(3) 0.064(3) 0.016(2) 0.039(3) 0.029(2)
C8 0.031(2) 0.063(2) 0.045(2) 0.000(2) 0.0013(19) -0.0034(18)
C9 0.0253(19) 0.0431(19) 0.0310(19) 0.0022(16) 0.0027(16) -0.0032(15)
C1 0.031(2) 0.049(2) 0.043(2) 0.0089(18) 0.0028(19) 0.0034(17)
C2 0.030(2) 0.048(2) 0.040(2) 0.0019(17) 0.0117(18) 0.0056(16)

loop_
_atom_type_symbol
_atom_type_description
_atom_type_scat_dispersion_real
_atom_type_scat_dispersion_imag
_atom_type_scat_source
C C 0.0033 0.0016 'International Tables Vol C Tables 4.2.6.8 and 6.1.1.4'
N N 0.0061 0.0033 'International Tables Vol C Tables 4.2.6.8 and 6.1.1.4'
O O 0.0106 0.0060 'International Tables Vol C Tables 4.2.6.8 and 6.1.1.4'
Br Br -0.2901 2.4595 'International Tables Vol C Tables 4.2.6.8 and 6.1.1.4'
H H 0.0000 0.0000 'International Tables Vol C Tables 4.2.6.8 and 6.1.1.4'

loop_
_geom_angle_atom_site_label_1
_geom_angle_atom_site_label_2
_geom_angle_atom_site_label_3
_geom_angle
C17 N2 C13 117.4(3)
N2 C13 C14 121.8(3)
N2 C13 C12 115.2(3)
C14 C13 C12 122.9(3)
N1 C11 C12 112.9(3)
N1 C11 H11A 109.0
C12 C11 H11A 109.0
N1 C11 H11B 109.0
C12 C11 H11B 109.0
H11A C11 H11B 107.8
C15 C16 C17 118.6(4)
C15 C16 H16 120.7
C17 C16 H16 120.7
N2 C17 C16 123.6(4)
N2 C17 H17 118.2
C16 C17 H17 118.2
C13 C12 C11 111.8(3)
C13 C12 H12A 109.2
C11 C12 H12A 109.2
C13 C12 H12B 109.2
C11 C12 H12B 109.2
H12A C12 H12B 107.9
C3 N1 C11 132.9(3)
C3 N1 H1 113.6
C11 N1 H1 113.6
N1 C3 C2 131.8(3)
N1 C3 C4 110.5(3)
C2 C3 C4 117.7(3)
O2 C4 C10 120.7(3)
O2 C4 C3 118.7(3)
C10 C4 C3 120.6(3)
C5 C10 C9 120.5(3)
C5 C10 C4 120.4(3)
C9 C10 C4 119.1(3)
C6 C5 C10 119.6(3)
C6 C5 H5 120.2
C10 C5 H5 120.2
C5 C6 C7 120.1(3)
C5 C6 H6 120.0
C7 C6 H6 120.0
C8 C7 C6 120.5(3)
C8 C7 H7 119.8
C6 C7 H7 119.8
C13 C14 C15 119.4(4)
C13 C14 H14 120.3
C15 C14 H14 120.3
C16 C15 C14 119.1(4)
C16 C15 H15 120.5
C14 C15 H15 120.5
C7 C8 C9 120.4(3)
C7 C8 H8 119.8
C9 C8 H8 119.8
C8 C9 C10 119.0(3)
C8 C9 C1 120.1(3)
C10 C9 C1 121.0(3)
O1 C1 C2 121.9(3)
O1 C1 C9 120.1(3)
C2 C1 C9 118.1(3)
C3 C2 C1 123.4(3)
C3 C2 Br1 123.5(3)
C1 C2 Br1 113.1(2)

loop_
_geom_bond_atom_site_label_1
_geom_bond_atom_site_label_2
_geom_bond_distance
Br1 C2 1.895(3)
O2 C4 1.227(4)
O1 C1 1.226(4)
N2 C17 1.331(4)
N2 C13 1.344(4)
C13 C14 1.376(5)
C13 C12 1.494(4)
C11 N1 1.446(4)
C11 C12 1.524(5)
C11 H11A 0.9700
C11 H11B 0.9700
C16 C15 1.356(5)
C16 C17 1.372(5)
C16 H16 0.9300
C17 H17 0.9300
C12 H12A 0.9700
C12 H12B 0.9700
N1 C3 1.339(4)
N1 H1 0.8600
C3 C2 1.363(4)
C3 C4 1.509(4)
C4 C10 1.470(4)
C10 C5 1.385(4)
C10 C9 1.393(4)
C5 C6 1.377(4)
C5 H5 0.9300
C6 C7 1.382(5)
C6 H6 0.9300
C7 C8 1.371(5)
C7 H7 0.9300
C14 C15 1.376(5)
C14 H14 0.9300
C15 H15 0.9300
C8 C9 1.385(4)
C8 H8 0.9300
C9 C1 1.487(5)
C1 C2 1.460(4)

loop_
_geom_torsion_atom_site_label_1
_geom_torsion_atom_site_label_2
_geom_torsion_atom_site_label_3
_geom_torsion_atom_site_label_4
_geom_torsion
C17 N2 C13 C14 -0.4(5)
C17 N2 C13 C12 -178.5(3)
C13 N2 C17 C16 0.1(5)
C15 C16 C17 N2 0.2(6)
N2 C13 C12 C11 68.9(4)
C14 C13 C12 C11 -109.1(4)
N1 C11 C12 C13 -170.2(3)
C12 C11 N1 C3 -94.8(4)
C11 N1 C3 C2 3.5(6)
C11 N1 C3 C4 -177.7(3)
N1 C3 C4 O2 -3.9(4)
C2 C3 C4 O2 175.1(3)
N1 C3 C4 C10 176.4(3)
C2 C3 C4 C10 -4.6(4)
O2 C4 C10 C5 1.4(5)
C3 C4 C10 C5 -178.9(3)
O2 C4 C10 C9 -178.5(3)
C3 C4 C10 C9 1.2(4)
C9 C10 C5 C6 -0.9(5)
C4 C10 C5 C6 179.2(3)
C10 C5 C6 C7 0.0(5)
C5 C6 C7 C8 1.1(5)
N2 C13 C14 C15 0.4(5)
C12 C13 C14 C15 178.3(3)
C17 C16 C15 C14 -0.2(6)
C13 C14 C15 C16 -0.1(5)
C6 C7 C8 C9 -1.2(5)
C7 C8 C9 C10 0.3(5)
C7 C8 C9 C1 179.7(3)
C5 C10 C9 C8 0.8(5)
C4 C10 C9 C8 -179.3(3)
C5 C10 C9 C1 -178.6(3)
C4 C10 C9 C1 1.3(4)
C8 C9 C1 O1 -0.3(5)
C10 C9 C1 O1 179.1(3)
C8 C9 C1 C2 -179.9(3)
C10 C9 C1 C2 -0.5(5)
N1 C3 C2 C1 -175.7(3)
C4 C3 C2 C1 5.6(5)
N1 C3 C2 Br1 5.0(5)
C4 C3 C2 Br1 -173.8(2)
O1 C1 C2 C3 177.2(3)
C9 C1 C2 C3 -3.2(5)
O1 C1 C2 Br1 -3.4(4)
C9 C1 C2 Br1 176.2(2)
